data_7055621
loop_
_publ_author_name
'Dong, Wen-Kui'
'Ma, Jian-Chun'
'Zhu, Li-Chun'
'Zhang, Yang'

_publ_section_title
;
 Nine self-assembled nickel(ii)--lanthanide(iii) heterometallic complexes
 constructed from a Salamo-type bisoxime and bearing a N- or O-donor
 auxiliary ligand: syntheses, structures and magnetic properties
;
_journal_issue 8
_journal_name_full 'New J. Chem.'
_journal_page_first 6998
_journal_paper_doi 10.1039/C6NJ00855K
_journal_volume 40
_journal_year 2016
_chemical_formula_moiety 'C30 H29 Dy N6 Ni O14'
_chemical_formula_sum 'C30 H29 Dy N6 Ni O14'
_chemical_formula_weight 918.80
_chemical_name_systematic
;
 ?
;
_space_group_crystal_system triclinic
_space_group_IT_number 2
_space_group_name_Hall '-P 1'
_space_group_name_H-M_alt 'P -1'
_symmetry_space_group_name_Hall '-P 1'
_symmetry_space_group_name_H-M 'P -1'
_atom_sites_solution_hydrogens geom
_audit_creation_date 2015-10-27
_audit_creation_method
;
Olex2 1.2
(compiled 2015.09.30 svn.r3233 for OlexSys, GUI svn.r5103)
;
_audit_update_record
;
2015-11-01 deposited with the CCDC.
2016-06-08 downloaded from the CCDC.
;
_cell_angle_alpha 115.947(6)
_cell_angle_beta 98.650(5)
_cell_angle_gamma 94.593(5)
_cell_formula_units_Z 2
_cell_length_a 11.8105(7)
_cell_length_b 12.7474(7)
_cell_length_c 12.9606(7)
_cell_measurement_reflns_used 5047
_cell_measurement_temperature 293(2)
_cell_measurement_theta_max 69.8430
_cell_measurement_theta_min 4.9960
_cell_volume 1711.1(2)
_computing_cell_refinement
;
CrysAlisPro, Agilent Technologies,
Version 1.171.37.33 (release 27-03-2014 CrysAlis171 .NET)
(compiled Mar 27 2014,17:12:48)
;
_computing_data_collection
;
CrysAlisPro, Agilent Technologies,
Version 1.171.37.33 (release 27-03-2014 CrysAlis171 .NET)
(compiled Mar 27 2014,17:12:48)
;
_computing_data_reduction
;
CrysAlisPro, Agilent Technologies,
Version 1.171.37.33 (release 27-03-2014 CrysAlis171 .NET)
(compiled Mar 27 2014,17:12:48)
;
_computing_molecular_graphics 'Olex2 (Dolomanov et al., 2009)'
_computing_publication_material 'Olex2 (Dolomanov et al., 2009)'
_computing_structure_refinement 'ShelXL (Sheldrick, 2015)'
_computing_structure_solution
;
Superflip (Palatinus & Chapuis, 2007;Palatinus & van der Lee, 2008;
Palatinus et al., 2012)
;
_diffrn_ambient_temperature 293(2)
_diffrn_detector 'CCD plate'
_diffrn_detector_area_resol_mean 16.0733
_diffrn_detector_type Eos
_diffrn_measured_fraction_theta_full 0.988
_diffrn_measured_fraction_theta_max 0.967
_diffrn_measurement_details
;
  1 omega   28.00   60.00   1.0000    1.0000
omega____ theta____ kappa____ phi______ frames
    -        0.0000   38.0000  150.0000 32

  2 omega   82.00  123.00   1.0000    1.5000
omega____ theta____ kappa____ phi______ frames
    -       54.0000   38.0000  120.0000 41

  3 omega  108.00  164.00   1.0000    2.0000
omega____ theta____ kappa____ phi______ frames
    -      108.0000  111.0000  150.0000 56

  4 omega   96.00  123.00   1.0000    1.5000
omega____ theta____ kappa____ phi______ frames
    -       54.0000   57.0000    0.0000 27

  5 omega   88.00  121.00   1.0000    1.5000
omega____ theta____ kappa____ phi______ frames
    -       54.0000   57.0000 -120.0000 33

  6 omega  139.00  178.00   1.0000    2.0000
omega____ theta____ kappa____ phi______ frames
    -      108.0000   25.0000 -120.0000 39

  7 omega  127.00  160.00   1.0000    2.0000
omega____ theta____ kappa____ phi______ frames
    -      108.0000  111.0000 -150.0000 33

  8 omega  103.00  142.00   1.0000    2.0000
omega____ theta____ kappa____ phi______ frames
    -      108.0000  178.0000 -150.0000 39

  9 omega   32.00  121.00   1.0000    1.5000
omega____ theta____ kappa____ phi______ frames
    -       54.0000   77.0000  -30.0000 89

 10 omega   80.00  135.00   1.0000    2.0000
omega____ theta____ kappa____ phi______ frames
    -      108.0000   25.0000 -120.0000 55

 11 omega  106.00  143.00   1.0000    2.0000
omega____ theta____ kappa____ phi______ frames
    -      108.0000  -91.0000  -60.0000 37

 12 omega   75.00  102.00   1.0000    2.0000
omega____ theta____ kappa____ phi______ frames
    -      108.0000 -111.0000  -90.0000 27

 13 omega   66.00  114.00   1.0000    2.0000
omega____ theta____ kappa____ phi______ frames
    -      108.0000 -111.0000    0.0000 48

 14 omega   42.00   92.00   1.0000    2.0000
omega____ theta____ kappa____ phi______ frames
    -      108.0000  -38.0000  -90.0000 50

 15 omega   48.00  109.00   1.0000    2.0000
omega____ theta____ kappa____ phi______ frames
    -      108.0000 -111.0000 -180.0000 61

 16 omega   42.00   86.00   1.0000    2.0000
omega____ theta____ kappa____ phi______ frames
    -      108.0000  -91.0000  -60.0000 44

 17 omega   44.00   87.00   1.0000    2.0000
omega____ theta____ kappa____ phi______ frames
    -      108.0000  -25.0000  -30.0000 43

 18 omega   34.00   74.00   1.0000    1.5000
omega____ theta____ kappa____ phi______ frames
    -       54.0000  -57.0000  -30.0000 40

 19 omega   39.00   93.00   1.0000    2.0000
omega____ theta____ kappa____ phi______ frames
    -      108.0000  -38.0000   60.0000 54

 20 omega   56.00  124.00   1.0000    2.0000
omega____ theta____ kappa____ phi______ frames
    -      108.0000  -63.0000  150.0000 68

 21 omega   74.00  176.00   1.0000    2.0000
omega____ theta____ kappa____ phi______ frames
    -      108.0000   25.0000  150.0000 102

 22 omega   54.00   93.00   1.0000    2.0000
omega____ theta____ kappa____ phi______ frames
    -      108.0000  -25.0000  150.0000 39

 23 omega   36.00   67.00   1.0000    2.0000
omega____ theta____ kappa____ phi______ frames
    -      108.0000  -38.0000  120.0000 31

 24 omega   -2.00   51.00   1.0000    1.5000
omega____ theta____ kappa____ phi______ frames
    -       54.0000  -57.0000   60.0000 53

 25 omega  -19.00    8.00   1.0000    1.0000
omega____ theta____ kappa____ phi______ frames
    -        0.0000  -57.0000    0.0000 27

 26 omega  -65.00  -24.00   1.0000    1.0000
omega____ theta____ kappa____ phi______ frames
    -        0.0000  -57.0000    0.0000 41

 27 omega  -24.00   25.00   1.0000    1.0000
omega____ theta____ kappa____ phi______ frames
    -        0.0000   38.0000  150.0000 49

 28 omega   23.00  109.00   1.0000    1.5000
omega____ theta____ kappa____ phi______ frames
    -       54.0000 -125.0000 -150.0000 86

 29 omega   36.00   91.00   1.0000    2.0000
omega____ theta____ kappa____ phi______ frames
    -      108.0000  -25.0000 -150.0000 55

 30 omega   27.00   54.00   1.0000    1.0000
omega____ theta____ kappa____ phi______ frames
    -        0.0000   57.0000 -180.0000 27

 31 omega  -15.00   75.00   1.0000    1.5000
omega____ theta____ kappa____ phi______ frames
    -       54.0000  -57.0000 -150.0000 90
;
_diffrn_measurement_device 'four-circle diffractometer'
_diffrn_measurement_device_type 'SuperNova, Dual, Cu at zero, Eos'
_diffrn_measurement_method '\w scans'
_diffrn_orient_matrix_UB_11 -0.0530817000
_diffrn_orient_matrix_UB_12 -0.0552489000
_diffrn_orient_matrix_UB_13 -0.1321515000
_diffrn_orient_matrix_UB_21 -0.0542905000
_diffrn_orient_matrix_UB_22 0.1114954000
_diffrn_orient_matrix_UB_23 0.0197937000
_diffrn_orient_matrix_UB_31 0.1101131000
_diffrn_orient_matrix_UB_32 0.0554979000
_diffrn_orient_matrix_UB_33 -0.0199922000
_diffrn_radiation_monochromator mirror
_diffrn_radiation_probe x-ray
_diffrn_radiation_type CuK\a
_diffrn_radiation_wavelength 1.54184
_diffrn_reflns_av_R_equivalents 0.0488
_diffrn_reflns_av_unetI/netI 0.0545
_diffrn_reflns_Laue_measured_fraction_full 0.988
_diffrn_reflns_Laue_measured_fraction_max 0.967
_diffrn_reflns_limit_h_max 14
_diffrn_reflns_limit_h_min -11
_diffrn_reflns_limit_k_max 15
_diffrn_reflns_limit_k_min -15
_diffrn_reflns_limit_l_max 12
_diffrn_reflns_limit_l_min -15
_diffrn_reflns_number 10981
_diffrn_reflns_point_group_measured_fraction_full 0.988
_diffrn_reflns_point_group_measured_fraction_max 0.967
_diffrn_reflns_theta_full 67.684
_diffrn_reflns_theta_max 69.938
_diffrn_reflns_theta_min 3.910
_diffrn_source 'sealed X-ray tube'
_diffrn_source_type 'SuperNova (Cu) X-ray Source'
_exptl_absorpt_coefficient_mu 12.912
_exptl_absorpt_correction_T_max 1.00000
_exptl_absorpt_correction_T_min 0.55357
_exptl_absorpt_correction_type multi-scan
_exptl_absorpt_process_details
;
CrysAlisPro, Agilent Technologies,
Version 1.171.37.33 (release 27-03-2014 CrysAlis171 .NET)
(compiled Mar 27 2014,17:12:48)
Empirical absorption correction using spherical harmonics,
 implemented in SCALE3 ABSPACK scaling algorithm.
;
_exptl_crystal_colour 'clear light green'
_exptl_crystal_colour_lustre clear
_exptl_crystal_colour_modifier light
_exptl_crystal_colour_primary green
_exptl_crystal_density_diffrn 1.783
_exptl_crystal_description block
_exptl_crystal_F_000 914
_exptl_crystal_size_max 0.27
_exptl_crystal_size_mid 0.25
_exptl_crystal_size_min 0.24
_refine_diff_density_max 2.081
_refine_diff_density_min -1.289
_refine_diff_density_rms 0.131
_refine_ls_extinction_method none
_refine_ls_goodness_of_fit_ref 1.032
_refine_ls_hydrogen_treatment constr
_refine_ls_matrix_type full
_refine_ls_number_parameters 472
_refine_ls_number_reflns 6277
_refine_ls_number_restraints 0
_refine_ls_restrained_S_all 1.032
_refine_ls_R_factor_all 0.0577
_refine_ls_R_factor_gt 0.0494
_refine_ls_shift/su_max 0.000
_refine_ls_shift/su_mean 0.000
_refine_ls_structure_factor_coef Fsqd
_refine_ls_weighting_details
;
 w=1/[\s^2^(Fo^2^)+(0.0844P)^2^]
 where P=(Fo^2^+2Fc^2^)/3
;
_refine_ls_weighting_scheme calc
_refine_ls_wR_factor_gt 0.1271
_refine_ls_wR_factor_ref 0.1334
_reflns_Friedel_coverage 0.000
_reflns_number_gt 5573
_reflns_number_total 6277
_reflns_threshold_expression 'I > 2\s(I)'
_cod_data_source_file c6nj00855k1.cif
_cod_data_source_block d781
_cod_depositor_comments 'Adding full bibliography for 7055617--7055625.cif.'
_cod_original_cell_volume 1711.10(19)
_cod_database_code 7055621
_shelxl_version_number 2013-2
_shelx_space_group_comment
;
The symmetry employed for this shelxl refinement is uniquely defined
by the following loop, which should always be used as a source of
symmetry information in preference to the above space-group names.
They are only intended as comments.
;
_reflns_odcompleteness_completeness 99.62
_reflns_odcompleteness_iscentric 1
_reflns_odcompleteness_theta 66.97
_olex2_refinement_description
;
1. Fixed Uiso
 At 1.2 times of:
  All C(H) groups, All C(H,H) groups
 At 1.5 times of:
  All C(H,H,H) groups
2.a Secondary CH2 refined with riding coordinates:
 C9(H9A,H9B), C10(H10A,H10B)
2.b Aromatic/amide H refined with riding coordinates:
 C5(H5), C6(H6), C7(H7), C8(H8), C11(H11), C15(H15), C16(H16), C17(H17),
 C19(H19), C20(H20), C22(H22), C23(H23), C25(H25), C26(H26), C27(H27), C28(H28)
2.c Idealised Me refined as rotating group:
 C1(H1A,H1B,H1C), C18(H18A,H18B,H18C), C30(H30A,H30B,H30C)
;
_olex2_date_sample_data_collection 2015-08-27
_olex2_submission_special_instructions 'No special instructions were received'

loop_
_space_group_symop_operation_xyz
'x, y, z'
'-x, -y, -z'

loop_
_atom_site_label
_atom_site_type_symbol
_atom_site_fract_x
_atom_site_fract_y
_atom_site_fract_z
_atom_site_U_iso_or_equiv
_atom_site_adp_type
_atom_site_occupancy
_atom_site_site_symmetry_order
_atom_site_calc_flag
_atom_site_refinement_flags_posn
Dy1 Dy 0.24838(3) 0.02562(2) 0.26789(2) 0.03895(12) Uani 1 1 d .
Ni1 Ni 0.29435(7) -0.25937(6) 0.16196(6) 0.03305(19) Uani 1 1 d .
O1 O 0.0477(3) -0.0032(4) 0.2959(4) 0.0529(10) Uani 1 1 d .
O2 O 0.1567(3) -0.1705(3) 0.1840(3) 0.0352(7) Uani 1 1 d .
O14 O 0.2948(4) -0.0227(3) 0.4143(3) 0.0590(11) Uani 1 1 d .
O3 O 0.2211(4) -0.5204(3) 0.0593(3) 0.0560(10) Uani 1 1 d .
O13 O 0.3250(3) -0.2088(3) 0.3410(3) 0.0449(8) Uani 1 1 d .
O4 O 0.4695(4) -0.4293(4) 0.1507(4) 0.0580(10) Uani 1 1 d .
O5 O 0.3741(3) -0.1006(3) 0.1911(3) 0.0382(7) Uani 1 1 d .
O6 O 0.4117(4) 0.0966(3) 0.1849(3) 0.0494(9) Uani 1 1 d .
O7 O 0.3949(4) 0.1935(4) 0.4131(4) 0.0616(11) Uani 1 1 d .
O8 O 0.2247(4) 0.1934(4) 0.4506(4) 0.0549(10) Uani 1 1 d .
O9 O 0.3701(5) 0.3114(4) 0.5870(4) 0.0793(15) Uani 1 1 d .
O10 O 0.1580(4) -0.0034(4) 0.0715(3) 0.0525(9) Uani 1 1 d .
O11 O 0.1656(5) 0.1669(4) 0.2150(4) 0.0688(13) Uani 1 1 d .
O12 O 0.1002(5) 0.1371(6) 0.0350(5) 0.0853(16) Uani 1 1 d .
N1 N 0.1887(4) -0.4082(4) 0.1268(4) 0.0432(10) Uani 1 1 d .
N2 N 0.4527(4) -0.3180(4) 0.1574(4) 0.0428(10) Uani 1 1 d .
N3 N 0.2603(4) -0.3156(3) -0.0240(3) 0.0366(9) Uani 1 1 d .
N4 N 0.1297(6) -0.4771(5) -0.6313(4) 0.0634(14) Uani 1 1 d .
N5 N 0.3309(5) 0.2355(4) 0.4870(4) 0.0533(12) Uani 1 1 d .
N6 N 0.1389(5) 0.1012(5) 0.1036(5) 0.0561(12) Uani 1 1 d .
C1 C -0.0182(6) 0.0906(7) 0.3470(7) 0.074(2) Uani 1 1 d .
H1A H 0.0169 0.1608 0.3464 0.111 Uiso 1 1 calc GR
H1B H -0.0189 0.1061 0.4263 0.111 Uiso 1 1 calc GR
H1C H -0.0964 0.0672 0.3023 0.111 Uiso 1 1 calc GR
C2 C 0.0023(4) -0.1141(5) 0.2796(5) 0.0451(12) Uani 1 1 d .
C3 C 0.0656(4) -0.2028(5) 0.2185(4) 0.0377(10) Uani 1 1 d .
C4 C 0.0274(5) -0.3192(5) 0.1986(5) 0.0462(12) Uani 1 1 d .
C5 C -0.0717(6) -0.3453(7) 0.2351(6) 0.0624(17) Uani 1 1 d .
H5 H -0.0975 -0.4227 0.2192 0.075 Uiso 1 1 calc R
C6 C -0.1317(6) -0.2563(8) 0.2949(7) 0.074(2) Uani 1 1 d .
H6 H -0.1978 -0.2744 0.3188 0.089 Uiso 1 1 calc R
C7 C -0.0939(6) -0.1394(8) 0.3196(6) 0.0657(18) Uani 1 1 d .
H7 H -0.1327 -0.0794 0.3624 0.079 Uiso 1 1 calc R
C8 C 0.0854(5) -0.4177(5) 0.1420(4) 0.0474(13) Uani 1 1 d .
H8 H 0.0445 -0.4934 0.1148 0.057 Uiso 1 1 calc R
C9 C 0.2945(7) -0.5553(5) 0.1339(6) 0.0611(16) Uani 1 1 d .
H9A H 0.3211 -0.6274 0.0850 0.073 Uiso 1 1 calc R
H9B H 0.2485 -0.5732 0.1820 0.073 Uiso 1 1 calc R
C10 C 0.3986(6) -0.4643(5) 0.2130(5) 0.0574(16) Uani 1 1 d .
H10A H 0.3725 -0.3953 0.2683 0.069 Uiso 1 1 calc R
H10B H 0.4445 -0.4963 0.2575 0.069 Uiso 1 1 calc R
C11 C 0.5455(5) -0.2652(5) 0.1484(4) 0.0461(12) Uani 1 1 d .
H11 H 0.6105 -0.3024 0.1441 0.055 Uiso 1 1 calc R
C12 C 0.5581(5) -0.1538(5) 0.1446(4) 0.0425(11) Uani 1 1 d .
C13 C 0.4754(4) -0.0780(5) 0.1658(4) 0.0370(10) Uani 1 1 d .
C14 C 0.5000(5) 0.0296(5) 0.1613(4) 0.0445(12) Uani 1 1 d .
C15 C 0.6028(5) 0.0610(6) 0.1372(5) 0.0534(15) Uani 1 1 d .
H15 H 0.6170 0.1315 0.1328 0.064 Uiso 1 1 calc R
C16 C 0.6856(6) -0.0130(7) 0.1194(5) 0.0632(18) Uani 1 1 d .
H16 H 0.7563 0.0090 0.1051 0.076 Uiso 1 1 calc R
C17 C 0.6635(5) -0.1177(6) 0.1227(5) 0.0548(15) Uani 1 1 d .
H17 H 0.7197 -0.1666 0.1102 0.066 Uiso 1 1 calc R
C18 C 0.4351(7) 0.2127(6) 0.1944(7) 0.0708(19) Uani 1 1 d .
H18A H 0.3726 0.2545 0.2201 0.106 Uiso 1 1 calc GR
H18B H 0.4421 0.2068 0.1193 0.106 Uiso 1 1 calc GR
H18C H 0.5063 0.2546 0.2502 0.106 Uiso 1 1 calc GR
C19 C 0.3144(5) -0.3941(4) -0.0982(4) 0.0393(10) Uani 1 1 d .
H19 H 0.3709 -0.4261 -0.0685 0.047 Uiso 1 1 calc R
C20 C 0.2897(5) -0.4298(4) -0.2178(4) 0.0395(11) Uani 1 1 d .
H20 H 0.3289 -0.4854 -0.2666 0.047 Uiso 1 1 calc R
C21 C 0.2064(4) -0.3829(4) -0.2651(4) 0.0367(10) Uani 1 1 d .
C22 C 0.1508(5) -0.3017(5) -0.1867(4) 0.0439(12) Uani 1 1 d .
H22 H 0.0945 -0.2675 -0.2138 0.053 Uiso 1 1 calc R
C23 C 0.1783(5) -0.2715(5) -0.0693(4) 0.0427(11) Uani 1 1 d .
H23 H 0.1384 -0.2182 -0.0189 0.051 Uiso 1 1 calc R
C24 C 0.1796(5) -0.4160(4) -0.3914(4) 0.0413(11) Uani 1 1 d .
C25 C 0.1624(6) -0.5318(5) -0.4757(5) 0.0495(13) Uani 1 1 d .
H25 H 0.1665 -0.5925 -0.4544 0.059 Uiso 1 1 calc R
C26 C 0.1387(6) -0.5569(5) -0.5932(5) 0.0607(16) Uani 1 1 d .
H26 H 0.1285 -0.6357 -0.6489 0.073 Uiso 1 1 calc R
C27 C 0.1476(7) -0.3648(6) -0.5480(6) 0.071(2) Uani 1 1 d .
H27 H 0.1425 -0.3058 -0.5716 0.085 Uiso 1 1 calc R
C28 C 0.1728(6) -0.3314(5) -0.4307(5) 0.0553(15) Uani 1 1 d .
H28 H 0.1855 -0.2517 -0.3771 0.066 Uiso 1 1 calc R
C29 C 0.3243(5) -0.1113(5) 0.4241(4) 0.0419(11) Uani 1 1 d .
C30 C 0.3627(7) -0.0953(6) 0.5461(5) 0.0630(17) Uani 1 1 d .
H30A H 0.4319 -0.0372 0.5843 0.094 Uiso 1 1 calc GR
H30B H 0.3783 -0.1692 0.5433 0.094 Uiso 1 1 calc GR
H30C H 0.3025 -0.0693 0.5892 0.094 Uiso 1 1 calc GR

loop_
_atom_site_aniso_label
_atom_site_aniso_U_11
_atom_site_aniso_U_22
_atom_site_aniso_U_33
_atom_site_aniso_U_23
_atom_site_aniso_U_13
_atom_site_aniso_U_12
Dy1 0.0516(2) 0.02702(17) 0.03170(17) 0.00672(12) 0.01020(13) 0.00873(12)
Ni1 0.0468(4) 0.0248(4) 0.0238(4) 0.0075(3) 0.0091(3) 0.0047(3)
O1 0.052(2) 0.049(2) 0.051(2) 0.0138(18) 0.0173(18) 0.0184(18)
O2 0.0455(18) 0.0319(16) 0.0286(15) 0.0124(13) 0.0137(14) 0.0055(14)
O14 0.100(3) 0.0335(19) 0.0317(19) 0.0057(16) 0.007(2) 0.013(2)
O3 0.093(3) 0.0258(17) 0.0347(19) 0.0013(15) 0.0133(19) 0.0057(18)
O13 0.066(2) 0.0366(19) 0.0261(16) 0.0089(15) 0.0088(16) 0.0107(17)
O4 0.077(3) 0.044(2) 0.058(2) 0.0215(19) 0.024(2) 0.030(2)
O5 0.0437(18) 0.0278(16) 0.0406(18) 0.0121(14) 0.0145(15) 0.0029(14)
O6 0.064(2) 0.0311(18) 0.047(2) 0.0150(16) 0.0103(18) -0.0021(17)
O7 0.060(2) 0.050(2) 0.047(2) -0.0019(19) 0.0158(19) 0.0010(19)
O8 0.055(2) 0.044(2) 0.049(2) 0.0045(18) 0.0139(18) 0.0131(18)
O9 0.079(3) 0.065(3) 0.043(2) -0.018(2) 0.007(2) 0.001(2)
O10 0.066(2) 0.043(2) 0.043(2) 0.0143(17) 0.0116(18) 0.0091(18)
O11 0.101(4) 0.046(2) 0.051(3) 0.012(2) 0.014(2) 0.031(2)
O12 0.100(4) 0.093(4) 0.077(4) 0.051(3) 0.010(3) 0.034(3)
N1 0.065(3) 0.026(2) 0.030(2) 0.0082(17) 0.0045(19) -0.0001(19)
N2 0.059(3) 0.037(2) 0.031(2) 0.0116(18) 0.0117(19) 0.020(2)
N3 0.054(2) 0.0291(19) 0.0242(18) 0.0091(16) 0.0102(17) 0.0056(17)
N4 0.091(4) 0.064(3) 0.031(2) 0.018(2) 0.015(2) 0.006(3)
N5 0.065(3) 0.039(2) 0.042(3) 0.006(2) 0.010(2) 0.011(2)
N6 0.062(3) 0.056(3) 0.054(3) 0.026(3) 0.014(2) 0.017(2)
C1 0.062(4) 0.067(4) 0.076(5) 0.012(4) 0.017(4) 0.030(3)
C2 0.036(2) 0.059(3) 0.041(3) 0.022(3) 0.008(2) 0.006(2)
C3 0.042(3) 0.048(3) 0.023(2) 0.017(2) 0.0056(19) 0.003(2)
C4 0.046(3) 0.057(3) 0.036(3) 0.024(2) 0.004(2) -0.003(2)
C5 0.055(3) 0.077(5) 0.061(4) 0.040(4) 0.009(3) -0.004(3)
C6 0.049(3) 0.112(7) 0.078(5) 0.059(5) 0.016(3) 0.004(4)
C7 0.052(3) 0.097(6) 0.060(4) 0.041(4) 0.022(3) 0.024(4)
C8 0.064(3) 0.036(3) 0.033(2) 0.015(2) -0.005(2) -0.011(2)
C9 0.103(5) 0.034(3) 0.048(3) 0.016(3) 0.024(3) 0.021(3)
C10 0.097(5) 0.041(3) 0.044(3) 0.023(3) 0.021(3) 0.028(3)
C11 0.048(3) 0.049(3) 0.033(3) 0.010(2) 0.010(2) 0.017(2)
C12 0.047(3) 0.048(3) 0.023(2) 0.009(2) 0.005(2) 0.003(2)
C13 0.043(3) 0.040(3) 0.021(2) 0.0082(19) 0.0056(18) 0.003(2)
C14 0.057(3) 0.040(3) 0.023(2) 0.008(2) 0.002(2) -0.008(2)
C15 0.054(3) 0.060(4) 0.035(3) 0.016(3) 0.009(2) -0.013(3)
C16 0.050(3) 0.079(5) 0.041(3) 0.013(3) 0.013(3) -0.013(3)
C17 0.044(3) 0.073(4) 0.037(3) 0.014(3) 0.011(2) 0.008(3)
C18 0.105(6) 0.036(3) 0.074(5) 0.032(3) 0.014(4) -0.004(3)
C19 0.053(3) 0.033(2) 0.027(2) 0.0086(19) 0.008(2) 0.013(2)
C20 0.053(3) 0.032(2) 0.029(2) 0.0074(19) 0.015(2) 0.014(2)
C21 0.053(3) 0.026(2) 0.027(2) 0.0088(18) 0.007(2) 0.003(2)
C22 0.063(3) 0.035(2) 0.030(2) 0.010(2) 0.007(2) 0.016(2)
C23 0.056(3) 0.037(3) 0.029(2) 0.008(2) 0.010(2) 0.014(2)
C24 0.058(3) 0.033(2) 0.028(2) 0.0075(19) 0.011(2) 0.009(2)
C25 0.075(4) 0.033(3) 0.032(3) 0.007(2) 0.010(2) 0.014(3)
C26 0.086(5) 0.042(3) 0.033(3) -0.001(2) 0.007(3) 0.012(3)
C27 0.114(6) 0.058(4) 0.042(3) 0.027(3) 0.012(4) 0.009(4)
C28 0.094(5) 0.036(3) 0.033(3) 0.012(2) 0.012(3) 0.013(3)
C29 0.053(3) 0.036(3) 0.028(2) 0.008(2) 0.006(2) 0.007(2)
C30 0.088(5) 0.065(4) 0.031(3) 0.016(3) 0.009(3) 0.024(3)

loop_
_atom_type_symbol
_atom_type_description
_atom_type_scat_dispersion_real
_atom_type_scat_dispersion_imag
_atom_type_scat_source
C C 0.0181 0.0091 'International Tables Vol C Tables 4.2.6.8 and 6.1.1.4'
H H 0.0000 0.0000 'International Tables Vol C Tables 4.2.6.8 and 6.1.1.4'
Dy Dy -9.8046 9.8477 'International Tables Vol C Tables 4.2.6.8 and 6.1.1.4'
N N 0.0311 0.0180 'International Tables Vol C Tables 4.2.6.8 and 6.1.1.4'
Ni Ni -3.0029 0.5091 'International Tables Vol C Tables 4.2.6.8 and 6.1.1.4'
O O 0.0492 0.0322 'International Tables Vol C Tables 4.2.6.8 and 6.1.1.4'

loop_
_geom_angle_atom_site_label_1
_geom_angle_atom_site_label_2
_geom_angle_atom_site_label_3
_geom_angle
O1 Dy1 Ni1 98.80(10)
O1 Dy1 O6 154.69(14)
O1 Dy1 O8 70.57(14)
O1 Dy1 N5 95.92(14)
O1 Dy1 N6 82.76(15)
O2 Dy1 Ni1 35.96(8)
O2 Dy1 O1 64.57(12)
O2 Dy1 O6 122.87(11)
O2 Dy1 O7 152.44(15)
O2 Dy1 O8 127.85(13)
O2 Dy1 O10 79.42(12)
O2 Dy1 O11 121.04(15)
O2 Dy1 N5 143.66(13)
O2 Dy1 N6 101.15(14)
O14 Dy1 Ni1 69.12(10)
O14 Dy1 O1 84.16(16)
O14 Dy1 O2 77.64(13)
O14 Dy1 O5 81.17(14)
O14 Dy1 O6 120.46(16)
O14 Dy1 O7 76.65(16)
O14 Dy1 O8 72.59(14)
O14 Dy1 O10 157.06(14)
O14 Dy1 O11 144.56(15)
O14 Dy1 N5 69.74(14)
O14 Dy1 N6 165.97(17)
O5 Dy1 Ni1 34.94(8)
O5 Dy1 O1 133.55(12)
O5 Dy1 O2 69.29(11)
O5 Dy1 O6 62.32(12)
O5 Dy1 O7 97.00(13)
O5 Dy1 O8 142.42(13)
O5 Dy1 O10 90.98(13)
O5 Dy1 O11 132.15(15)
O5 Dy1 N5 119.18(14)
O5 Dy1 N6 111.70(14)
O6 Dy1 Ni1 95.93(8)
O6 Dy1 N5 88.25(14)
O6 Dy1 N6 72.15(14)
O7 Dy1 Ni1 122.89(11)
O7 Dy1 O1 121.92(13)
O7 Dy1 O6 64.31(13)
O7 Dy1 O8 51.44(14)
O7 Dy1 O10 125.93(16)
O7 Dy1 N5 26.04(14)
O7 Dy1 N6 106.20(17)
O8 Dy1 Ni1 141.13(10)
O8 Dy1 O6 109.10(13)
O8 Dy1 N5 25.77(14)
O8 Dy1 N6 98.15(15)
O10 Dy1 Ni1 92.17(9)
O10 Dy1 O1 85.84(14)
O10 Dy1 O6 73.10(13)
O10 Dy1 O8 122.91(14)
O10 Dy1 N5 131.98(14)
O10 Dy1 N6 25.83(14)
O11 Dy1 Ni1 144.10(11)
O11 Dy1 O1 79.08(17)
O11 Dy1 O6 76.91(16)
O11 Dy1 O7 86.08(17)
O11 Dy1 O8 72.44(15)
O11 Dy1 O10 51.98(14)
O11 Dy1 N5 81.13(15)
O11 Dy1 N6 26.19(15)
N5 Dy1 Ni1 134.33(10)
N5 Dy1 N6 106.58(15)
N6 Dy1 Ni1 118.00(11)
O2 Ni1 Dy1 42.18(9)
O2 Ni1 O13 87.59(14)
O2 Ni1 N2 169.17(16)
O2 Ni1 N3 92.51(15)
O13 Ni1 Dy1 79.45(10)
O13 Ni1 N3 178.66(16)
O5 Ni1 Dy1 40.55(9)
O5 Ni1 O2 80.76(13)
O5 Ni1 O13 91.30(15)
O5 Ni1 N1 169.99(17)
O5 Ni1 N2 89.21(16)
O5 Ni1 N3 90.04(15)
N1 Ni1 Dy1 130.82(14)
N1 Ni1 O2 89.71(17)
N1 Ni1 O13 91.34(16)
N1 Ni1 N2 100.51(19)
N1 Ni1 N3 87.32(16)
N2 Ni1 Dy1 127.06(13)
N2 Ni1 O13 88.57(16)
N2 Ni1 N3 91.57(16)
N3 Ni1 Dy1 101.51(11)
C1 O1 Dy1 124.9(4)
C2 O1 Dy1 117.3(3)
C2 O1 C1 116.9(5)
Ni1 O2 Dy1 101.86(14)
C3 O2 Dy1 122.1(3)
C3 O2 Ni1 122.2(3)
C29 O14 Dy1 136.6(3)
N1 O3 C9 110.7(4)
C29 O13 Ni1 129.5(4)
N2 O4 C10 112.2(4)
Ni1 O5 Dy1 104.50(14)
C13 O5 Dy1 128.9(3)
C13 O5 Ni1 126.6(3)
C14 O6 Dy1 116.1(3)
C14 O6 C18 116.4(5)
C18 O6 Dy1 124.9(4)
N5 O7 Dy1 95.9(3)
N5 O8 Dy1 95.3(3)
N6 O10 Dy1 96.0(3)
N6 O11 Dy1 97.7(3)
O3 N1 Ni1 119.0(4)
C8 N1 Ni1 127.5(4)
C8 N1 O3 112.6(4)
O4 N2 Ni1 123.7(4)
C11 N2 Ni1 125.3(4)
C11 N2 O4 110.7(4)
C19 N3 Ni1 123.9(3)
C19 N3 C23 117.5(4)
C23 N3 Ni1 118.6(3)
C26 N4 C27 115.5(5)
O7 N5 Dy1 58.0(3)
O8 N5 Dy1 59.0(3)
O8 N5 O7 115.8(5)
O9 N5 Dy1 169.3(5)
O9 N5 O7 122.1(5)
O9 N5 O8 122.1(5)
O10 N6 Dy1 58.1(3)
O10 N6 O11 114.1(5)
O11 N6 Dy1 56.1(3)
O12 N6 Dy1 175.5(5)
O12 N6 O10 122.9(6)
O12 N6 O11 122.9(6)
O1 C1 H1A 109.5
O1 C1 H1B 109.5
O1 C1 H1C 109.5
H1A C1 H1B 109.5
H1A C1 H1C 109.5
H1B C1 H1C 109.5
O1 C2 C3 113.1(4)
O1 C2 C7 125.2(6)
C7 C2 C3 121.6(6)
O2 C3 C2 117.5(5)
O2 C3 C4 124.8(5)
C2 C3 C4 117.7(5)
C3 C4 C8 124.1(5)
C5 C4 C3 120.6(6)
C5 C4 C8 115.2(6)
C4 C5 H5 119.9
C6 C5 C4 120.2(7)
C6 C5 H5 119.9
C5 C6 H6 119.7
C5 C6 C7 120.6(6)
C7 C6 H6 119.7
C2 C7 C6 119.2(7)
C2 C7 H7 120.4
C6 C7 H7 120.4
N1 C8 C4 124.3(5)
N1 C8 H8 117.8
C4 C8 H8 117.8
O3 C9 H9A 108.6
O3 C9 H9B 108.6
O3 C9 C10 114.6(5)
H9A C9 H9B 107.6
C10 C9 H9A 108.6
C10 C9 H9B 108.6
O4 C10 C9 112.8(5)
O4 C10 H10A 109.0
O4 C10 H10B 109.0
C9 C10 H10A 109.0
C9 C10 H10B 109.0
H10A C10 H10B 107.8
N2 C11 H11 117.0
N2 C11 C12 126.1(5)
C12 C11 H11 117.0
C13 C12 C11 124.8(5)
C13 C12 C17 118.5(5)
C17 C12 C11 116.7(5)
O5 C13 C12 124.0(5)
O5 C13 C14 117.1(5)
C12 C13 C14 118.8(5)
O6 C14 C13 113.0(5)
C15 C14 O6 125.8(5)
C15 C14 C13 121.2(6)
C14 C15 H15 120.1
C14 C15 C16 119.7(6)
C16 C15 H15 120.1
C15 C16 H16 119.9
C17 C16 C15 120.1(6)
C17 C16 H16 119.9
C12 C17 H17 119.2
C16 C17 C12 121.6(6)
C16 C17 H17 119.2
O6 C18 H18A 109.5
O6 C18 H18B 109.5
O6 C18 H18C 109.5
H18A C18 H18B 109.5
H18A C18 H18C 109.5
H18B C18 H18C 109.5
N3 C19 H19 118.7
N3 C19 C20 122.6(5)
C20 C19 H19 118.7
C19 C20 H20 119.9
C19 C20 C21 120.2(4)
C21 C20 H20 119.9
C20 C21 C24 122.0(4)
C22 C21 C20 116.4(4)
C22 C21 C24 121.6(5)
C21 C22 H22 119.8
C23 C22 C21 120.4(5)
C23 C22 H22 119.8
N3 C23 C22 122.8(5)
N3 C23 H23 118.6
C22 C23 H23 118.6
C25 C24 C21 121.9(5)
C25 C24 C28 116.7(5)
C28 C24 C21 121.4(5)
C24 C25 H25 120.5
C24 C25 C26 119.0(5)
C26 C25 H25 120.5
N4 C26 C25 124.7(5)
N4 C26 H26 117.7
C25 C26 H26 117.7
N4 C27 H27 118.0
N4 C27 C28 124.1(6)
C28 C27 H27 118.0
C24 C28 H28 120.0
C27 C28 C24 120.1(6)
C27 C28 H28 120.0
O14 C29 C30 116.6(5)
O13 C29 O14 125.0(5)
O13 C29 C30 118.4(5)
C29 C30 H30A 109.5
C29 C30 H30B 109.5
C29 C30 H30C 109.5
H30A C30 H30B 109.5
H30A C30 H30C 109.5
H30B C30 H30C 109.5

loop_
_geom_bond_atom_site_label_1
_geom_bond_atom_site_label_2
_geom_bond_distance
Dy1 Ni1 3.3990(8)
Dy1 O1 2.474(4)
Dy1 O2 2.332(3)
Dy1 O14 2.246(4)
Dy1 O5 2.283(3)
Dy1 O6 2.626(4)
Dy1 O7 2.454(4)
Dy1 O8 2.475(4)
Dy1 O10 2.460(4)
Dy1 O11 2.414(4)
Dy1 N5 2.877(5)
Dy1 N6 2.881(5)
Ni1 O2 2.039(3)
Ni1 O13 2.081(3)
Ni1 O5 2.011(3)
Ni1 N1 2.015(4)
Ni1 N2 2.068(4)
Ni1 N3 2.153(4)
O1 C1 1.444(7)
O1 C2 1.383(7)
O2 C3 1.327(6)
O14 C29 1.260(7)
O3 N1 1.432(6)
O3 C9 1.440(8)
O13 C29 1.241(6)
O4 N2 1.415(5)
O4 C10 1.419(8)
O5 C13 1.330(6)
O6 C14 1.386(7)
O6 C18 1.430(7)
O7 N5 1.269(6)
O8 N5 1.256(6)
O9 N5 1.216(6)
O10 N6 1.262(7)
O11 N6 1.283(7)
O12 N6 1.215(7)
N1 C8 1.270(8)
N2 C11 1.288(7)
N3 C19 1.333(6)
N3 C23 1.343(7)
N4 C26 1.315(9)
N4 C27 1.339(9)
C1 H1A 0.9600
C1 H1B 0.9600
C1 H1C 0.9600
C2 C3 1.411(8)
C2 C7 1.389(8)
C3 C4 1.413(8)
C4 C5 1.395(8)
C4 C8 1.437(9)
C5 H5 0.9300
C5 C6 1.383(12)
C6 H6 0.9300
C6 C7 1.398(12)
C7 H7 0.9300
C8 H8 0.9300
C9 H9A 0.9700
C9 H9B 0.9700
C9 C10 1.503(10)
C10 H10A 0.9700
C10 H10B 0.9700
C11 H11 0.9300
C11 C12 1.439(8)
C12 C13 1.401(8)
C12 C17 1.404(8)
C13 C14 1.407(8)
C14 C15 1.369(8)
C15 H15 0.9300
C15 C16 1.387(10)
C16 H16 0.9300
C16 C17 1.359(10)
C17 H17 0.9300
C18 H18A 0.9600
C18 H18B 0.9600
C18 H18C 0.9600
C19 H19 0.9300
C19 C20 1.386(7)
C20 H20 0.9300
C20 C21 1.391(7)
C21 C22 1.388(7)
C21 C24 1.475(6)
C22 H22 0.9300
C22 C23 1.374(7)
C23 H23 0.9300
C24 C25 1.374(7)
C24 C28 1.383(8)
C25 H25 0.9300
C25 C26 1.390(8)
C26 H26 0.9300
C27 H27 0.9300
C27 C28 1.363(8)
C28 H28 0.9300
C29 C30 1.495(7)
C30 H30A 0.9600
C30 H30B 0.9600
C30 H30C 0.9600

loop_
_geom_torsion_atom_site_label_1
_geom_torsion_atom_site_label_2
_geom_torsion_atom_site_label_3
_geom_torsion_atom_site_label_4
_geom_torsion
Dy1 O1 C2 C3 -16.4(6)
Dy1 O1 C2 C7 162.4(5)
Dy1 O2 C3 C2 19.6(6)
Dy1 O2 C3 C4 -160.3(4)
Dy1 O14 C29 O13 -7.2(10)
Dy1 O14 C29 C30 171.9(5)
Dy1 O5 C13 C12 164.6(3)
Dy1 O5 C13 C14 -14.8(6)
Dy1 O6 C14 C13 11.1(5)
Dy1 O6 C14 C15 -168.1(4)
Dy1 O7 N5 O8 -12.4(5)
Dy1 O7 N5 O9 167.3(6)
Dy1 O8 N5 O7 12.2(5)
Dy1 O8 N5 O9 -167.4(6)
Dy1 O10 N6 O11 -4.2(6)
Dy1 O10 N6 O12 174.8(6)
Dy1 O11 N6 O10 4.3(6)
Dy1 O11 N6 O12 -174.7(6)
Ni1 O2 C3 C2 152.6(4)
Ni1 O2 C3 C4 -27.3(6)
Ni1 O13 C29 O14 6.0(9)
Ni1 O13 C29 C30 -173.1(4)
Ni1 O5 C13 C12 -18.5(7)
Ni1 O5 C13 C14 162.1(3)
Ni1 N1 C8 C4 -5.9(8)
Ni1 N2 C11 C12 2.6(7)
Ni1 N3 C19 C20 179.1(4)
Ni1 N3 C23 C22 179.8(4)
O1 C2 C3 O2 -0.8(6)
O1 C2 C3 C4 179.1(4)
O1 C2 C7 C6 178.8(6)
O2 C3 C4 C5 -178.0(5)
O2 C3 C4 C8 2.6(8)
O3 N1 C8 C4 -175.0(5)
O3 C9 C10 O4 -56.4(7)
O4 N2 C11 C12 176.1(5)
O5 C13 C14 O6 0.0(6)
O5 C13 C14 C15 179.3(5)
O6 C14 C15 C16 177.7(5)
N1 O3 C9 C10 -52.7(7)
N2 O4 C10 C9 102.5(5)
N2 C11 C12 C13 9.0(8)
N2 C11 C12 C17 -173.8(5)
N3 C19 C20 C21 0.6(8)
N4 C27 C28 C24 -1.0(13)
C1 O1 C2 C3 173.9(5)
C1 O1 C2 C7 -7.3(8)
C2 C3 C4 C5 2.0(8)
C2 C3 C4 C8 -177.4(5)
C3 C2 C7 C6 -2.5(9)
C3 C4 C5 C6 -2.1(9)
C3 C4 C8 N1 16.1(8)
C4 C5 C6 C7 -0.1(11)
C5 C4 C8 N1 -163.3(5)
C5 C6 C7 C2 2.4(11)
C7 C2 C3 O2 -179.6(5)
C7 C2 C3 C4 0.3(8)
C8 C4 C5 C6 177.3(6)
C9 O3 N1 Ni1 86.8(5)
C9 O3 N1 C8 -103.1(6)
C10 O4 N2 Ni1 -34.6(6)
C10 O4 N2 C11 151.7(5)
C11 C12 C13 O5 -0.7(8)
C11 C12 C13 C14 178.8(5)
C11 C12 C17 C16 -178.8(5)
C12 C13 C14 O6 -179.5(4)
C12 C13 C14 C15 -0.2(7)
C13 C12 C17 C16 -1.4(8)
C13 C14 C15 C16 -1.5(8)
C14 C15 C16 C17 1.8(9)
C15 C16 C17 C12 -0.3(9)
C17 C12 C13 O5 -177.8(4)
C17 C12 C13 C14 1.6(7)
C18 O6 C14 C13 173.6(5)
C18 O6 C14 C15 -5.6(8)
C19 N3 C23 C22 -1.6(8)
C19 C20 C21 C22 -0.8(8)
C19 C20 C21 C24 178.3(5)
C20 C21 C22 C23 -0.1(8)
C20 C21 C24 C25 46.5(8)
C20 C21 C24 C28 -132.1(6)
C21 C22 C23 N3 1.4(9)
C21 C24 C25 C26 -179.2(6)
C21 C24 C28 C27 -179.9(6)
C22 C21 C24 C25 -134.3(6)
C22 C21 C24 C28 47.0(8)
C23 N3 C19 C20 0.6(8)
C24 C21 C22 C23 -179.3(5)
C24 C25 C26 N4 -1.0(11)
C25 C24 C28 C27 1.4(10)
C26 N4 C27 C28 -0.4(12)
C27 N4 C26 C25 1.4(11)
C28 C24 C25 C26 -0.5(9)

loop_
_smtbx_masks_void_nr
_smtbx_masks_void_average_x
_smtbx_masks_void_average_y
_smtbx_masks_void_average_z
_smtbx_masks_void_volume
_smtbx_masks_void_count_electrons
1 0.500 0.500 0.500 69.5 16.9
